data_7157321
loop_
_publ_author_name
'Motornov, Vladimir A.'
'Tabolin, Andrey A.'
'Nelyubina, Yulia V.'
'Nenajdenko, Valentine G.'
'Ioffe, Sema L.'

_publ_section_title
;
 Copper-mediated oxidative [3 + 2]-annulation of nitroalkenes and
 pyridinium imines: efficient synthesis of 3-fluoro- and
 3-nitro-pyrazolo[1,5-a]pyridines.
;
_journal_issue 7
_journal_name_full 'Organic &amp; biomolecular chemistry'
_journal_page_first 1436
_journal_page_last 1448
_journal_paper_doi 10.1039/c9ob02668a
_journal_volume 18
_journal_year 2020
_chemical_formula_moiety 'C12 H7 Br F N3'
_chemical_formula_sum 'C12 H7 Br F N3'
_chemical_formula_weight 292.12
_chemical_name_systematic 2-(4-Bromophenyl)-3-fluoro-pyrazolo[1,5-a]pyridazine
_space_group_crystal_system monoclinic
_space_group_IT_number 14
_space_group_name_Hall '-P 2ybc'
_space_group_name_H-M_alt 'P 1 21/c 1'
_atom_sites_solution_hydrogens difmap
_atom_sites_solution_primary direct
_atom_sites_solution_secondary difmap
_audit_creation_method SHELXL-2018/3
_audit_update_record
;
2019-12-02 deposited with the CCDC.	2020-01-24 downloaded from the CCDC.
;
_cell_angle_alpha 90
_cell_angle_beta 98.1600(10)
_cell_angle_gamma 90
_cell_formula_units_Z 4
_cell_length_a 3.89430(10)
_cell_length_b 25.4059(6)
_cell_length_c 10.7978(3)
_cell_measurement_reflns_used 9978
_cell_measurement_temperature 100(2)
_cell_measurement_theta_max 34.92
_cell_measurement_theta_min 3.07
_cell_volume 1057.50(5)
_computing_cell_refinement 'SAINT (Bruker, 2016)'
_computing_data_collection '<i>APEX3</i> (Bruker, 2016)'
_computing_data_reduction 'SAINT (Bruker, 2016)'
_computing_molecular_graphics 'SHELXTL (Sheldrick, 2015b)'
_computing_publication_material 'SHELXTL (Sheldrick, 2015b)'
_computing_structure_refinement 'SHELXL-2018 (Sheldrick, 2015a)'
_computing_structure_solution 'SHELXS-2013 (Sheldrick, 2008)'
_diffrn_ambient_temperature 100(2)
_diffrn_measured_fraction_theta_full 0.999
_diffrn_measured_fraction_theta_max 0.999
_diffrn_measurement_device_type 'Bruker AXS D8 QUEST'
_diffrn_measurement_method '\w scans'
_diffrn_radiation_type MoK\a
_diffrn_radiation_wavelength 0.71073
_diffrn_reflns_av_R_equivalents 0.0481
_diffrn_reflns_av_unetI/netI 0.0238
_diffrn_reflns_Laue_measured_fraction_full 0.999
_diffrn_reflns_Laue_measured_fraction_max 0.999
_diffrn_reflns_limit_h_max 5
_diffrn_reflns_limit_h_min -5
_diffrn_reflns_limit_k_max 38
_diffrn_reflns_limit_k_min -38
_diffrn_reflns_limit_l_max 16
_diffrn_reflns_limit_l_min -16
_diffrn_reflns_number 34602
_diffrn_reflns_point_group_measured_fraction_full 0.999
_diffrn_reflns_point_group_measured_fraction_max 0.999
_diffrn_reflns_theta_full 25.242
_diffrn_reflns_theta_max 32.998
_diffrn_reflns_theta_min 2.490
_diffrn_source 'X-Ray tube'
_exptl_absorpt_coefficient_mu 3.878
_exptl_absorpt_correction_T_max 0.7469
_exptl_absorpt_correction_T_min 0.5085
_exptl_absorpt_correction_type multi-scan
_exptl_absorpt_process_details 'SADABS 2016/2 (Krause <i>et al.</i>, 2015)'
_exptl_crystal_colour colourless
_exptl_crystal_density_diffrn 1.835
_exptl_crystal_density_method 'not measured'
_exptl_crystal_description needle
_exptl_crystal_F_000 576
_exptl_crystal_size_max 0.58
_exptl_crystal_size_mid 0.19
_exptl_crystal_size_min 0.14
_refine_diff_density_max 0.533
_refine_diff_density_min -0.727
_refine_diff_density_rms 0.076
_refine_ls_extinction_method none
_refine_ls_goodness_of_fit_ref 1.060
_refine_ls_hydrogen_treatment refall
_refine_ls_matrix_type full
_refine_ls_number_parameters 182
_refine_ls_number_reflns 3957
_refine_ls_number_restraints 0
_refine_ls_restrained_S_all 1.060
_refine_ls_R_factor_all 0.0301
_refine_ls_R_factor_gt 0.0235
_refine_ls_shift/su_max 0.004
_refine_ls_shift/su_mean 0.000
_refine_ls_structure_factor_coef Fsqd
_refine_ls_weighting_details 'w=1/[\s^2^(Fo^2^)+(0.0201P)^2^+0.6421P] where P=(Fo^2^+2Fc^2^)/3'
_refine_ls_weighting_scheme calc
_refine_ls_wR_factor_gt 0.0523
_refine_ls_wR_factor_ref 0.0554
_reflns_Friedel_coverage 0.000
_reflns_number_gt 3475
_reflns_number_total 3957
_reflns_threshold_expression 'I > 2\s(I)'
_cod_data_source_file c9ob02668a2.cif
_cod_data_source_block VM1183
_cod_depositor_comments 'Adding full bibliography for 7157320--7157321.cif.'
_cod_original_sg_symbol_H-M 'P 21/c'
_cod_database_code 7157321
_shelx_shelxl_version_number 2018/3
_shelx_space_group_comment
;
The symmetry employed for this shelxl refinement is uniquely defined
by the following loop, which should always be used as a source of
symmetry information in preference to the above space-group names.
They are only intended as comments.
;
_shelx_estimated_absorpt_t_min 0.212
_shelx_estimated_absorpt_t_max 0.613

loop_
_space_group_symop_operation_xyz
'x, y, z'
'-x, y+1/2, -z+1/2'
'-x, -y, -z'
'x, -y-1/2, z-1/2'

loop_
_atom_site_label
_atom_site_type_symbol
_atom_site_fract_x
_atom_site_fract_y
_atom_site_fract_z
_atom_site_U_iso_or_equiv
_atom_site_adp_type
_atom_site_occupancy
_atom_site_site_symmetry_order
_atom_site_calc_flag
Br1 Br 1.28490(3) 0.57447(2) 0.82312(2) 0.01676(4) Uani 1 1 d
F1 F 0.3006(2) 0.37214(3) 0.47289(7) 0.01943(17) Uani 1 1 d
N1 N 0.6714(3) 0.31909(4) 0.76626(10) 0.01240(19) Uani 1 1 d
N2 N 0.4816(3) 0.27968(4) 0.71023(9) 0.01118(18) Uani 1 1 d
N3 N 0.4664(3) 0.23315(4) 0.76938(10) 0.01382(19) Uani 1 1 d
H3 H 0.889(5) 0.5276(8) 0.5998(18) 0.022(5) Uiso 1 1 d
C4 C 0.2685(3) 0.19787(5) 0.70548(12) 0.0148(2) Uani 1 1 d
H4 H 0.253(4) 0.1652(7) 0.7472(16) 0.014(4) Uiso 1 1 d
C5 C 0.0810(3) 0.20581(5) 0.58394(12) 0.0146(2) Uani 1 1 d
H5 H -0.057(5) 0.1784(7) 0.5437(17) 0.018(4) Uiso 1 1 d
C8 C 0.4107(3) 0.34335(5) 0.57533(11) 0.0127(2) Uani 1 1 d
C7 C 0.3123(3) 0.29194(5) 0.59221(11) 0.0115(2) Uani 1 1 d
C6 C 0.1016(3) 0.25302(5) 0.52631(11) 0.0134(2) Uani 1 1 d
H6 H -0.020(5) 0.2602(7) 0.4475(17) 0.015(4) Uiso 1 1 d
C10 C 0.7930(3) 0.41022(5) 0.71368(11) 0.0120(2) Uani 1 1 d
C11 C 0.9798(4) 0.41853(5) 0.83234(12) 0.0151(2) Uani 1 1 d
H11 H 1.004(5) 0.3913(8) 0.8906(17) 0.021(5) Uiso 1 1 d
C12 C 1.1273(4) 0.46713(5) 0.86558(12) 0.0155(2) Uani 1 1 d
H12 H 1.251(5) 0.4726(8) 0.9471(19) 0.026(5) Uiso 1 1 d
C13 C 1.0883(3) 0.50758(5) 0.77901(12) 0.0133(2) Uani 1 1 d
C14 C 0.9101(4) 0.50040(5) 0.66005(12) 0.0163(2) Uani 1 1 d
C15 C 0.7633(4) 0.45163(5) 0.62776(12) 0.0153(2) Uani 1 1 d
H15 H 0.645(6) 0.4471(9) 0.549(2) 0.034(6) Uiso 1 1 d
C9 C 0.6283(3) 0.35925(5) 0.68246(11) 0.0117(2) Uani 1 1 d

loop_
_atom_site_aniso_label
_atom_site_aniso_U_11
_atom_site_aniso_U_22
_atom_site_aniso_U_33
_atom_site_aniso_U_23
_atom_site_aniso_U_13
_atom_site_aniso_U_12
Br1 0.01503(6) 0.01078(6) 0.02396(7) -0.00182(5) 0.00104(4) -0.00142(5)
F1 0.0285(4) 0.0152(4) 0.0120(3) 0.0037(3) -0.0058(3) -0.0006(3)
N1 0.0132(5) 0.0113(4) 0.0119(4) -0.0007(3) -0.0011(3) -0.0013(4)
N2 0.0128(4) 0.0105(4) 0.0097(4) 0.0002(3) -0.0003(3) 0.0007(4)
N3 0.0164(5) 0.0116(5) 0.0131(4) 0.0021(4) 0.0011(4) 0.0002(4)
C4 0.0169(6) 0.0122(5) 0.0153(5) -0.0002(4) 0.0024(4) -0.0007(4)
C5 0.0156(6) 0.0142(5) 0.0138(5) -0.0030(4) 0.0016(4) -0.0018(4)
C8 0.0156(5) 0.0123(5) 0.0095(5) 0.0012(4) -0.0005(4) 0.0017(4)
C7 0.0127(5) 0.0125(5) 0.0090(4) -0.0003(4) 0.0005(4) 0.0020(4)
C6 0.0138(5) 0.0151(5) 0.0109(5) -0.0020(4) 0.0005(4) -0.0003(4)
C10 0.0127(5) 0.0110(5) 0.0120(5) -0.0003(4) 0.0010(4) 0.0006(4)
C11 0.0192(6) 0.0129(5) 0.0124(5) 0.0013(4) -0.0005(4) -0.0010(4)
C12 0.0173(6) 0.0143(5) 0.0140(5) -0.0008(4) -0.0010(4) -0.0019(4)
C13 0.0124(5) 0.0102(5) 0.0173(5) -0.0007(4) 0.0019(4) -0.0005(4)
C14 0.0180(6) 0.0128(5) 0.0172(5) 0.0024(4) -0.0001(4) -0.0006(5)
C15 0.0182(6) 0.0140(5) 0.0129(5) 0.0014(4) -0.0008(4) 0.0003(5)
C9 0.0125(5) 0.0118(5) 0.0105(5) 0.0001(4) 0.0008(4) 0.0009(4)

loop_
_atom_type_symbol
_atom_type_description
_atom_type_scat_dispersion_real
_atom_type_scat_dispersion_imag
_atom_type_scat_source
C C 0.0033 0.0016 'International Tables Vol C Tables 4.2.6.8 and 6.1.1.4'
H H 0.0000 0.0000 'International Tables Vol C Tables 4.2.6.8 and 6.1.1.4'
N N 0.0061 0.0033 'International Tables Vol C Tables 4.2.6.8 and 6.1.1.4'
F F 0.0171 0.0103 'International Tables Vol C Tables 4.2.6.8 and 6.1.1.4'
Br Br -0.2901 2.4595 'International Tables Vol C Tables 4.2.6.8 and 6.1.1.4'

loop_
_geom_angle_atom_site_label_1
_geom_angle_atom_site_label_2
_geom_angle_atom_site_label_3
_geom_angle
N2 N1 C9 104.65(10)
N1 N2 N3 120.04(10)
N1 N2 C7 114.09(10)
N3 N2 C7 125.87(11)
C4 N3 N2 114.30(11)
N3 C4 C5 125.06(12)
N3 C4 H4 114.8(11)
C5 C4 H4 120.1(11)
C6 C5 C4 119.45(12)
C6 C5 H5 120.4(11)
C4 C5 H5 120.2(11)
F1 C8 C7 124.13(11)
F1 C8 C9 127.64(11)
C7 C8 C9 108.20(11)
C8 C7 N2 103.27(10)
C8 C7 C6 138.49(12)
N2 C7 C6 118.23(11)
C5 C6 C7 117.10(11)
C5 C6 H6 122.4(11)
C7 C6 H6 120.5(11)
C15 C10 C11 118.60(12)
C15 C10 C9 121.43(11)
C11 C10 C9 119.96(11)
C12 C11 C10 120.95(12)
C12 C11 H11 119.2(12)
C10 C11 H11 119.8(12)
C13 C12 C11 119.00(12)
C13 C12 H12 120.6(13)
C11 C12 H12 120.4(13)
C14 C13 C12 121.48(12)
C14 C13 Br1 118.89(10)
C12 C13 Br1 119.63(10)
C13 C14 C15 119.06(12)
C13 C14 H3 121.7(12)
C15 C14 H3 119.2(12)
C14 C15 C10 120.88(12)
C14 C15 H15 118.7(14)
C10 C15 H15 120.4(14)
N1 C9 C8 109.78(11)
N1 C9 C10 120.18(11)
C8 C9 C10 130.02(11)

loop_
_geom_bond_atom_site_label_1
_geom_bond_atom_site_label_2
_geom_bond_distance
Br1 C13 1.8965(13)
F1 C8 1.3447(14)
N1 N2 1.3371(14)
N1 C9 1.3583(16)
N2 N3 1.3488(15)
N2 C7 1.3847(15)
N3 C4 1.3124(17)
C4 C5 1.4226(18)
C4 H4 0.950(18)
C5 C6 1.3589(18)
C5 H5 0.947(19)
C8 C7 1.3803(17)
C8 C9 1.3931(17)
C7 C6 1.4113(17)
C6 H6 0.931(18)
C10 C15 1.3967(18)
C10 C11 1.3967(18)
C10 C9 1.4631(17)
C11 C12 1.3875(18)
C11 H11 0.931(19)
C12 C13 1.3830(18)
C12 H12 0.95(2)
C13 C14 1.3828(18)
C14 C15 1.3880(19)
C14 H3 0.94(2)
C15 H15 0.91(2)

loop_
_geom_torsion_atom_site_label_1
_geom_torsion_atom_site_label_2
_geom_torsion_atom_site_label_3
_geom_torsion_atom_site_label_4
_geom_torsion
C9 N1 N2 N3 -179.75(11)
C9 N1 N2 C7 -0.15(14)
N1 N2 N3 C4 179.19(11)
C7 N2 N3 C4 -0.36(18)
N2 N3 C4 C5 0.13(19)
N3 C4 C5 C6 0.0(2)
F1 C8 C7 N2 -178.62(11)
C9 C8 C7 N2 -0.42(13)
F1 C8 C7 C6 0.7(2)
C9 C8 C7 C6 178.93(15)
N1 N2 C7 C8 0.36(14)
N3 N2 C7 C8 179.94(11)
N1 N2 C7 C6 -179.15(11)
N3 N2 C7 C6 0.42(18)
C4 C5 C6 C7 0.03(19)
C8 C7 C6 C5 -179.52(15)
N2 C7 C6 C5 -0.23(18)
C15 C10 C11 C12 1.3(2)
C9 C10 C11 C12 -177.58(12)
C10 C11 C12 C13 -0.3(2)
C11 C12 C13 C14 -0.8(2)
C11 C12 C13 Br1 179.51(10)
C12 C13 C14 C15 0.9(2)
Br1 C13 C14 C15 -179.46(10)
C13 C14 C15 C10 0.2(2)
C11 C10 C15 C14 -1.3(2)
C9 C10 C15 C14 177.61(12)
N2 N1 C9 C8 -0.14(14)
N2 N1 C9 C10 178.27(11)
F1 C8 C9 N1 178.48(12)
C7 C8 C9 N1 0.36(15)
F1 C8 C9 C10 0.3(2)
C7 C8 C9 C10 -177.83(12)
C15 C10 C9 N1 177.71(12)
C11 C10 C9 N1 -3.43(18)
C15 C10 C9 C8 -4.2(2)
C11 C10 C9 C8 174.61(13)
